data_1548461
loop_
_publ_author_name
'Wang, Long'
'Dong, Shunxi'
'Daniliuc, Constantin G.'
'Liu, Lei'
'Grimme, Stefan'
'Knitsch, Robert'
'Eckert, Hellmut'
'Hansen, Michael Ryan'
'Kehr, Gerald'
'Erker, Gerhard'

_publ_section_title
;
 Formation of macrocyclic ring systems by carbonylation of trifunctional
 P/B/B frustrated Lewis pairs.
;
_journal_issue 6
_journal_name_full 'Chemical science'
_journal_page_first 1544
_journal_page_last 1550
_journal_paper_doi 10.1039/c7sc04394e
_journal_volume 9
_journal_year 2018
_chemical_formula_sum 'C31 H32 B F10 P'
_chemical_formula_weight 636.34
_space_group_crystal_system monoclinic
_space_group_IT_number 14
_space_group_name_Hall '-P 2yn'
_space_group_name_H-M_alt 'P 1 21/n 1'
_symmetry_space_group_name_Hall '-P 2yn'
_symmetry_space_group_name_H-M 'P 1 21/n 1'
_atom_sites_solution_hydrogens geom
_audit_update_record
;
2017-05-12 deposited with the CCDC.
2017-12-14 downloaded from the CCDC.
;
_cell_angle_alpha 90
_cell_angle_beta 99.052(4)
_cell_angle_gamma 90
_cell_formula_units_Z 4
_cell_length_a 17.6792(14)
_cell_length_b 8.5320(7)
_cell_length_c 19.5972(15)
_cell_measurement_reflns_used 9978
_cell_measurement_temperature 100.(2)
_cell_measurement_theta_max 66.5169
_cell_measurement_theta_min 3.1309
_cell_volume 2919.2(4)
_computing_cell_refinement 'SAINT V8.37A (Bruker AXS Inc., 2015)'
_computing_data_collection 'APEX2 v.2014.1-----1 (Bruker AXS Inc., 2014)'
_computing_data_reduction 'SAINT V8.37A (Bruker AXS Inc., 2015)'
_computing_molecular_graphics 'APEX2 v.2014.1-----1 (Bruker AXS Inc., 2014)'
_computing_publication_material 'APEX2 v.2014.1-----1 (Bruker AXS Inc., 2014)'
_computing_structure_refinement 'SHELXL-2014/7 (Sheldrick, 2014)'
_computing_structure_solution 'SHELXL-2014/7 (Sheldrick, 2014)'
_diffrn_ambient_temperature 100.(2)
_diffrn_detector_area_resol_mean 8.3333
_diffrn_measured_fraction_theta_full 0.965
_diffrn_measured_fraction_theta_max 0.965
_diffrn_measurement_device_type 'Kappa CCD APEXII'
_diffrn_measurement_method 'phi / omega scans'
_diffrn_radiation_monochromator graphite
_diffrn_radiation_type 'CuK\a '
_diffrn_radiation_wavelength 1.54178
_diffrn_reflns_av_R_equivalents 0.0919
_diffrn_reflns_av_unetI/netI 0.0459
_diffrn_reflns_limit_h_max 20
_diffrn_reflns_limit_h_min -21
_diffrn_reflns_limit_k_max 10
_diffrn_reflns_limit_k_min -10
_diffrn_reflns_limit_l_max 23
_diffrn_reflns_limit_l_min -23
_diffrn_reflns_number 43312
_diffrn_reflns_theta_full 67.37
_diffrn_reflns_theta_max 67.37
_diffrn_reflns_theta_min 3.67
_diffrn_source 'fine--focus sealed tube'
_exptl_absorpt_coefficient_mu 1.604
_exptl_absorpt_correction_T_max 0.95
_exptl_absorpt_correction_T_min 0.73
_exptl_absorpt_correction_type multi-scan
_exptl_absorpt_process_details
;
'Bruker AXS (2014). SADABS, Version 2014/2, Bruker AXS Inc., Madison,
Wisconsin, USA.'
;
_exptl_crystal_colour colourless
_exptl_crystal_density_diffrn 1.448
_exptl_crystal_density_method 'not measured'
_exptl_crystal_description plate
_exptl_crystal_F_000 1312
_exptl_crystal_size_max 0.300
_exptl_crystal_size_mid 0.180
_exptl_crystal_size_min 0.030
_refine_diff_density_max 0.287
_refine_diff_density_min -0.336
_refine_ls_extinction_method none
_refine_ls_goodness_of_fit_ref 1.035
_refine_ls_hydrogen_treatment mixed
_refine_ls_matrix_type full
_refine_ls_number_parameters 398
_refine_ls_number_reflns 5066
_refine_ls_number_restraints 0
_refine_ls_restrained_S_all 1.035
_refine_ls_R_factor_all 0.0634
_refine_ls_R_factor_gt 0.0450
_refine_ls_shift/su_max 0.000
_refine_ls_shift/su_mean 0.000
_refine_ls_structure_factor_coef Fsqd
_refine_ls_weighting_details 'w=1/[\s^2^(Fo^2^)+(0.0391P)^2^+2.1996P] where P=(Fo^2^+2Fc^2^)/3'
_refine_ls_weighting_scheme calc
_refine_ls_wR_factor_gt 0.0939
_refine_ls_wR_factor_ref 0.1002
_reflns_number_gt 3915
_reflns_number_total 5066
_reflns_threshold_expression 'I > 2\s(I)'
_cod_data_source_file c7sc04394e2.cif
_cod_data_source_block erk8657
_cod_depositor_comments 'Adding full bibliography for 1548459--1548464.cif.'
_cod_database_code 1548461

loop_
_space_group_symop_operation_xyz
'x, y, z'
'-x+1/2, y+1/2, -z+1/2'
'-x, -y, -z'
'x-1/2, -y-1/2, z-1/2'

loop_
_atom_site_type_symbol
_atom_site_label
_atom_site_fract_x
_atom_site_fract_y
_atom_site_fract_z
_atom_site_U_iso_or_equiv
_atom_site_adp_type
_atom_site_calc_flag
_atom_site_refinement_flags_adp
_atom_site_refinement_flags_posn
_atom_site_occupancy
P P1 0.67021(4) 0.51290(7) 0.37500(3) 0.02018(15) Uani d . . 1
H H1 0.7255(14) 0.611(3) 0.3832(12) 0.022(6) Uiso d . . 1
C C1 0.70316(14) 0.3601(3) 0.32416(11) 0.0231(5) Uani d . . 1
H H1A 0.7535 0.3212 0.3472 0.028 Uiso calc U R 1
H H1B 0.6665 0.2715 0.3198 0.028 Uiso calc U R 1
C C2 0.71043(13) 0.4236(3) 0.25187(11) 0.0207(5) Uani d . . 1
H H2A 0.7312 0.3399 0.2251 0.025 Uiso calc U R 1
H H2B 0.7474 0.5115 0.2569 0.025 Uiso calc U R 1
C C3 0.59102(14) 0.6163(3) 0.32618(11) 0.0233(5) Uani d . . 1
H H3A 0.5432 0.5573 0.3281 0.028 Uiso calc U R 1
H H3B 0.5861 0.7203 0.3474 0.028 Uiso calc U R 1
C C4 0.60106(14) 0.6386(3) 0.24947(11) 0.0208(5) Uani d . . 1
H H4A 0.639 0.7232 0.2476 0.025 Uiso calc U R 1
H H4B 0.5516 0.6758 0.2237 0.025 Uiso calc U R 1
C C11 0.65675(13) 0.4473(3) 0.45976(11) 0.0195(5) Uani d . . 1
C C12 0.70600(13) 0.5019(3) 0.51921(12) 0.0205(5) Uani d . . 1
C C13 0.69893(14) 0.4332(3) 0.58258(12) 0.0221(5) Uani d . . 1
H H13 0.7326 0.4663 0.6226 0.026 Uiso calc U R 1
C C14 0.64507(13) 0.3190(3) 0.58965(11) 0.0217(5) Uani d . . 1
C C15 0.59613(14) 0.2718(3) 0.53078(11) 0.0213(5) Uani d . . 1
H H15 0.5577 0.1964 0.5353 0.026 Uiso calc U R 1
C C16 0.60121(13) 0.3305(3) 0.46550(12) 0.0208(5) Uani d . . 1
C C17 0.76674(14) 0.6279(3) 0.51763(12) 0.0232(5) Uani d . . 1
H H17 0.7492 0.6978 0.4773 0.028 Uiso calc U R 1
C C18 0.84261(15) 0.5522(3) 0.50629(13) 0.0290(6) Uani d . . 1
H H18A 0.8611 0.4829 0.5452 0.044 Uiso calc U R 1
H H18B 0.8807 0.6343 0.503 0.044 Uiso calc U R 1
H H18C 0.8345 0.4913 0.4634 0.044 Uiso calc U R 1
C C19 0.77900(16) 0.7299(3) 0.58283(13) 0.0295(6) Uani d . . 1
H H19A 0.7297 0.7725 0.5909 0.044 Uiso calc U R 1
H H19B 0.8139 0.8162 0.5767 0.044 Uiso calc U R 1
H H19C 0.8013 0.6661 0.6225 0.044 Uiso calc U R 1
C C20 0.63865(15) 0.2425(3) 0.65840(12) 0.0268(6) Uani d . . 1
H H20 0.5829 0.2321 0.6613 0.032 Uiso calc U R 1
C C21 0.67547(16) 0.3367(3) 0.72112(12) 0.0337(6) Uani d . . 1
H H21A 0.7313 0.3339 0.7241 0.051 Uiso calc U R 1
H H21B 0.661 0.2912 0.7631 0.051 Uiso calc U R 1
H H21C 0.6577 0.4456 0.7164 0.051 Uiso calc U R 1
C C22 0.67214(18) 0.0778(3) 0.65986(14) 0.0386(7) Uani d . . 1
H H22A 0.6453 0.0171 0.621 0.058 Uiso calc U R 1
H H22B 0.666 0.0264 0.7034 0.058 Uiso calc U R 1
H H22C 0.7267 0.084 0.6562 0.058 Uiso calc U R 1
C C23 0.54533(13) 0.2678(3) 0.40448(12) 0.0216(5) Uani d . . 1
H H23 0.5586 0.3169 0.3616 0.026 Uiso calc U R 1
C C24 0.46318(14) 0.3159(3) 0.41053(14) 0.0315(6) Uani d . . 1
H H24A 0.4287 0.2846 0.3686 0.047 Uiso calc U R 1
H H24B 0.4608 0.4298 0.4162 0.047 Uiso calc U R 1
H H24C 0.4475 0.2641 0.4507 0.047 Uiso calc U R 1
C C25 0.55146(15) 0.0898(3) 0.39685(13) 0.0278(6) Uani d . . 1
H H25A 0.6043 0.0618 0.3927 0.042 Uiso calc U R 1
H H25B 0.5171 0.0555 0.3554 0.042 Uiso calc U R 1
H H25C 0.5369 0.0383 0.4376 0.042 Uiso calc U R 1
B B1 0.62848(15) 0.4850(3) 0.20822(13) 0.0190(6) Uani d . . 1
C C31 0.63582(13) 0.5378(3) 0.12795(11) 0.0196(5) Uani d . . 1
F F32 0.76684(7) 0.46436(17) 0.12976(7) 0.0264(3) Uani d . . 1
C C32 0.70019(13) 0.5247(3) 0.09568(11) 0.0202(5) Uani d . . 1
F F33 0.76867(8) 0.55067(18) 0.00157(7) 0.0312(3) Uani d . . 1
C C33 0.70329(14) 0.5679(3) 0.02799(12) 0.0237(5) Uani d . . 1
F F34 0.64156(9) 0.67181(17) -0.07753(7) 0.0332(4) Uani d . . 1
C C34 0.63947(15) 0.6292(3) -0.01178(11) 0.0251(5) Uani d . . 1
F F35 0.51050(8) 0.70568(17) -0.02159(7) 0.0308(3) Uani d . . 1
C C35 0.57357(14) 0.6445(3) 0.01685(12) 0.0233(5) Uani d . . 1
F F36 0.50474(7) 0.61107(16) 0.10692(6) 0.0246(3) Uani d . . 1
C C36 0.57298(13) 0.5985(3) 0.08428(11) 0.0200(5) Uani d . . 1
C C41 0.56742(13) 0.3346(3) 0.19903(11) 0.0183(5) Uani d . . 1
F F42 0.65687(8) 0.18403(16) 0.14784(7) 0.0269(3) Uani d . . 1
C C42 0.58871(14) 0.1945(3) 0.17139(11) 0.0214(5) Uani d . . 1
F F43 0.57125(10) -0.07038(16) 0.13607(8) 0.0380(4) Uani d . . 1
C C43 0.54515(15) 0.0596(3) 0.16363(12) 0.0259(6) Uani d . . 1
F F44 0.43108(10) -0.07002(19) 0.17885(8) 0.0443(4) Uani d . . 1
C C44 0.47416(15) 0.0602(3) 0.18416(12) 0.0296(6) Uani d . . 1
F F45 0.37774(8) 0.2025(2) 0.22651(8) 0.0413(4) Uani d . . 1
C C45 0.44836(14) 0.1968(3) 0.20918(12) 0.0281(6) Uani d . . 1
F F46 0.46201(8) 0.45812(17) 0.23910(7) 0.0315(3) Uani d . . 1
C C46 0.49391(14) 0.3288(3) 0.21543(12) 0.0230(5) Uani d . . 1

loop_
_atom_site_aniso_label
_atom_site_aniso_U_11
_atom_site_aniso_U_22
_atom_site_aniso_U_33
_atom_site_aniso_U_12
_atom_site_aniso_U_13
_atom_site_aniso_U_23
P1 0.0212(3) 0.0205(3) 0.0185(3) -0.0012(3) 0.0017(2) 0.0006(2)
C1 0.0183(13) 0.0252(13) 0.0255(12) 0.0032(10) 0.0019(10) 0.0021(10)
C2 0.0192(13) 0.0220(12) 0.0206(12) 0.0001(10) 0.0020(9) -0.0013(9)
C3 0.0275(14) 0.0203(12) 0.0221(12) 0.0033(11) 0.0035(10) -0.0005(10)
C4 0.0226(13) 0.0172(12) 0.0215(12) 0.0019(10) 0.0003(10) 0.0028(9)
C11 0.0202(13) 0.0195(12) 0.0186(11) 0.0026(10) 0.0020(9) 0.0002(9)
C12 0.0188(12) 0.0174(12) 0.0251(12) 0.0034(10) 0.0027(9) -0.0014(9)
C13 0.0226(13) 0.0241(13) 0.0194(11) 0.0026(10) 0.0030(9) -0.0010(9)
C14 0.0191(13) 0.0246(13) 0.0224(12) 0.0069(10) 0.0068(10) 0.0021(10)
C15 0.0193(13) 0.0204(12) 0.0248(12) 0.0028(10) 0.0052(10) 0.0026(9)
C16 0.0196(13) 0.0194(12) 0.0231(12) 0.0045(10) 0.0025(9) -0.0014(9)
C17 0.0253(14) 0.0219(12) 0.0207(12) -0.0019(11) -0.0016(10) 0.0031(10)
C18 0.0256(14) 0.0333(15) 0.0283(13) -0.0059(12) 0.0045(11) -0.0014(11)
C19 0.0328(15) 0.0247(14) 0.0290(13) -0.0018(11) -0.0006(11) -0.0038(10)
C20 0.0230(14) 0.0341(15) 0.0240(12) 0.0032(11) 0.0053(10) 0.0055(10)
C21 0.0323(15) 0.0484(17) 0.0213(13) 0.0029(13) 0.0072(11) 0.0050(12)
C22 0.0490(19) 0.0327(16) 0.0360(15) 0.0060(14) 0.0124(13) 0.0137(12)
C23 0.0195(13) 0.0221(13) 0.0227(12) -0.0015(10) 0.0016(9) 0.0009(9)
C24 0.0229(14) 0.0351(15) 0.0353(14) 0.0030(12) 0.0005(11) -0.0041(12)
C25 0.0249(14) 0.0266(14) 0.0312(13) -0.0005(11) 0.0023(11) -0.0030(11)
B1 0.0194(14) 0.0191(14) 0.0187(12) -0.0003(11) 0.0032(10) 0.0012(10)
C31 0.0215(13) 0.0151(12) 0.0218(12) -0.0035(10) 0.0022(10) -0.0020(9)
F32 0.0177(7) 0.0366(8) 0.0250(7) 0.0021(6) 0.0036(6) 0.0053(6)
C32 0.0196(13) 0.0184(12) 0.0216(11) -0.0021(10) -0.0001(9) 0.0009(9)
F33 0.0289(8) 0.0405(9) 0.0262(7) -0.0063(7) 0.0106(6) 0.0004(6)
C33 0.0252(14) 0.0225(13) 0.0244(12) -0.0063(11) 0.0069(10) -0.0027(10)
F34 0.0430(9) 0.0372(9) 0.0191(7) -0.0046(7) 0.0036(6) 0.0062(6)
C34 0.0363(15) 0.0214(13) 0.0177(12) -0.0061(11) 0.0041(10) 0.0006(10)
F35 0.0324(9) 0.0327(8) 0.0242(7) 0.0053(7) -0.0050(6) 0.0064(6)
C35 0.0265(14) 0.0178(12) 0.0235(12) -0.0002(10) -0.0029(10) 0.0010(10)
F36 0.0194(7) 0.0275(8) 0.0262(7) 0.0023(6) 0.0009(5) 0.0010(6)
C36 0.0204(13) 0.0153(12) 0.0240(12) -0.0030(10) 0.0030(10) -0.0020(9)
C41 0.0167(12) 0.0204(12) 0.0169(11) -0.0003(10) -0.0006(9) 0.0045(9)
F42 0.0275(8) 0.0235(7) 0.0308(7) 0.0017(6) 0.0080(6) -0.0034(6)
C42 0.0222(13) 0.0200(12) 0.0213(12) -0.0013(10) 0.0014(10) 0.0032(9)
F43 0.0593(11) 0.0182(7) 0.0356(8) -0.0056(7) 0.0045(7) -0.0039(6)
C43 0.0365(16) 0.0174(12) 0.0220(12) -0.0030(11) -0.0011(11) 0.0011(9)
F44 0.0515(11) 0.0394(9) 0.0383(9) -0.0305(8) -0.0042(8) 0.0051(7)
C44 0.0327(16) 0.0284(14) 0.0239(13) -0.0149(12) -0.0068(11) 0.0054(10)
F45 0.0186(8) 0.0630(11) 0.0421(9) -0.0136(8) 0.0040(7) 0.0087(8)
C45 0.0189(13) 0.0392(16) 0.0248(13) -0.0101(12) -0.0009(10) 0.0052(11)
F46 0.0204(8) 0.0369(9) 0.0380(8) 0.0042(6) 0.0071(6) -0.0017(7)
C46 0.0209(13) 0.0258(13) 0.0215(12) 0.0017(11) 0.0011(10) 0.0021(10)

loop_
_atom_type_symbol
_atom_type_description
_atom_type_scat_dispersion_real
_atom_type_scat_dispersion_imag
_atom_type_scat_source
C C 0.0181 0.0091 'International Tables Vol C Tables 4.2.6.8 and 6.1.1.4'
H H 0.0000 0.0000 'International Tables Vol C Tables 4.2.6.8 and 6.1.1.4'
B B 0.0090 0.0039 'International Tables Vol C Tables 4.2.6.8 and 6.1.1.4'
F F 0.0727 0.0534 'International Tables Vol C Tables 4.2.6.8 and 6.1.1.4'
P P 0.2955 0.4335 'International Tables Vol C Tables 4.2.6.8 and 6.1.1.4'

loop_
_geom_angle_atom_site_label_1
_geom_angle_atom_site_label_2
_geom_angle_atom_site_label_3
_geom_angle
C1 P1 C3 110.79(11)
C1 P1 C11 112.80(11)
C3 P1 C11 115.98(11)
C1 P1 H1 103.7(11)
C3 P1 H1 105.2(11)
C11 P1 H1 107.2(10)
C2 C1 P1 109.67(17)
C2 C1 H1A 109.7
P1 C1 H1A 109.7
C2 C1 H1B 109.7
P1 C1 H1B 109.7
H1A C1 H1B 108.2
C1 C2 B1 113.28(19)
C1 C2 H2A 108.9
B1 C2 H2A 108.9
C1 C2 H2B 108.9
B1 C2 H2B 108.9
H2A C2 H2B 107.7
C4 C3 P1 112.17(16)
C4 C3 H3A 109.2
P1 C3 H3A 109.2
C4 C3 H3B 109.2
P1 C3 H3B 109.2
H3A C3 H3B 107.9
C3 C4 B1 117.61(19)
C3 C4 H4A 107.9
B1 C4 H4A 107.9
C3 C4 H4B 107.9
B1 C4 H4B 107.9
H4A C4 H4B 107.2
C16 C11 C12 120.6(2)
C16 C11 P1 119.03(17)
C12 C11 P1 120.08(18)
C13 C12 C11 117.6(2)
C13 C12 C17 118.4(2)
C11 C12 C17 124.0(2)
C14 C13 C12 122.9(2)
C14 C13 H13 118.5
C12 C13 H13 118.5
C13 C14 C15 118.0(2)
C13 C14 C20 122.7(2)
C15 C14 C20 119.3(2)
C14 C15 C16 122.6(2)
C14 C15 H15 118.7
C16 C15 H15 118.7
C15 C16 C11 118.2(2)
C15 C16 C23 117.9(2)
C11 C16 C23 123.9(2)
C12 C17 C19 113.0(2)
C12 C17 C18 109.9(2)
C19 C17 C18 110.3(2)
C12 C17 H17 107.8
C19 C17 H17 107.8
C18 C17 H17 107.8
C17 C18 H18A 109.5
C17 C18 H18B 109.5
H18A C18 H18B 109.5
C17 C18 H18C 109.5
H18A C18 H18C 109.5
H18B C18 H18C 109.5
C17 C19 H19A 109.5
C17 C19 H19B 109.5
H19A C19 H19B 109.5
C17 C19 H19C 109.5
H19A C19 H19C 109.5
H19B C19 H19C 109.5
C14 C20 C22 109.3(2)
C14 C20 C21 114.0(2)
C22 C20 C21 110.8(2)
C14 C20 H20 107.5
C22 C20 H20 107.5
C21 C20 H20 107.5
C20 C21 H21A 109.5
C20 C21 H21B 109.5
H21A C21 H21B 109.5
C20 C21 H21C 109.5
H21A C21 H21C 109.5
H21B C21 H21C 109.5
C20 C22 H22A 109.5
C20 C22 H22B 109.5
H22A C22 H22B 109.5
C20 C22 H22C 109.5
H22A C22 H22C 109.5
H22B C22 H22C 109.5
C16 C23 C25 112.2(2)
C16 C23 C24 110.52(19)
C25 C23 C24 110.9(2)
C16 C23 H23 107.7
C25 C23 H23 107.7
C24 C23 H23 107.7
C23 C24 H24A 109.5
C23 C24 H24B 109.5
H24A C24 H24B 109.5
C23 C24 H24C 109.5
H24A C24 H24C 109.5
H24B C24 H24C 109.5
C23 C25 H25A 109.5
C23 C25 H25B 109.5
H25A C25 H25B 109.5
C23 C25 H25C 109.5
H25A C25 H25C 109.5
H25B C25 H25C 109.5
C2 B1 C4 107.45(19)
C2 B1 C31 112.62(19)
C4 B1 C31 108.72(19)
C2 B1 C41 108.22(19)
C4 B1 C41 115.36(19)
C31 B1 C41 104.60(18)
C32 C31 C36 112.4(2)
C32 C31 B1 126.9(2)
C36 C31 B1 120.6(2)
F32 C32 C33 114.1(2)
F32 C32 C31 120.98(19)
C33 C32 C31 124.9(2)
F33 C33 C34 120.2(2)
F33 C33 C32 120.3(2)
C34 C33 C32 119.5(2)
F34 C34 C33 120.3(2)
F34 C34 C35 121.2(2)
C33 C34 C35 118.6(2)
F35 C35 C34 119.2(2)
F35 C35 C36 121.0(2)
C34 C35 C36 119.9(2)
F36 C36 C35 115.6(2)
F36 C36 C31 119.6(2)
C35 C36 C31 124.7(2)
C46 C41 C42 112.3(2)
C46 C41 B1 128.0(2)
C42 C41 B1 119.6(2)
F42 C42 C43 114.7(2)
F42 C42 C41 119.8(2)
C43 C42 C41 125.5(2)
F43 C43 C44 120.4(2)
F43 C43 C42 120.7(2)
C44 C43 C42 118.9(2)
F44 C44 C45 121.0(2)
F44 C44 C43 120.4(2)
C45 C44 C43 118.5(2)
F45 C45 C44 119.7(2)
F45 C45 C46 120.0(2)
C44 C45 C46 120.3(2)
F46 C46 C45 115.3(2)
F46 C46 C41 120.4(2)
C45 C46 C41 124.3(2)

loop_
_geom_bond_atom_site_label_1
_geom_bond_atom_site_label_2
_geom_bond_distance
P1 C1 1.793(2)
P1 C3 1.798(2)
P1 C11 1.804(2)
P1 H1 1.28(2)
C1 C2 1.541(3)
C1 H1A 0.99
C1 H1B 0.99
C2 B1 1.648(3)
C2 H2A 0.99
C2 H2B 0.99
C3 C4 1.553(3)
C3 H3A 0.99
C3 H3B 0.99
C4 B1 1.652(3)
C4 H4A 0.99
C4 H4B 0.99
C11 C16 1.416(3)
C11 C12 1.419(3)
C12 C13 1.396(3)
C12 C17 1.523(3)
C13 C14 1.385(3)
C13 H13 0.95
C14 C15 1.388(3)
C14 C20 1.517(3)
C15 C16 1.390(3)
C15 H15 0.95
C16 C23 1.524(3)
C17 C19 1.533(3)
C17 C18 1.536(3)
C17 H17 1.0
C18 H18A 0.98
C18 H18B 0.98
C18 H18C 0.98
C19 H19A 0.98
C19 H19B 0.98
C19 H19C 0.98
C20 C22 1.523(4)
C20 C21 1.526(4)
C20 H20 1.0
C21 H21A 0.98
C21 H21B 0.98
C21 H21C 0.98
C22 H22A 0.98
C22 H22B 0.98
C22 H22C 0.98
C23 C25 1.531(3)
C23 C24 1.532(3)
C23 H23 1.0
C24 H24A 0.98
C24 H24B 0.98
C24 H24C 0.98
C25 H25A 0.98
C25 H25B 0.98
C25 H25C 0.98
B1 C31 1.661(3)
B1 C41 1.668(3)
C31 C32 1.391(3)
C31 C36 1.391(3)
F32 C32 1.361(3)
C32 C33 1.386(3)
F33 C33 1.347(3)
C33 C34 1.370(4)
F34 C34 1.345(3)
C34 C35 1.377(3)
F35 C35 1.349(3)
C35 C36 1.380(3)
F36 C36 1.354(3)
C41 C46 1.388(3)
C41 C42 1.389(3)
F42 C42 1.359(3)
C42 C43 1.380(3)
F43 C43 1.346(3)
C43 C44 1.377(4)
F44 C44 1.342(3)
C44 C45 1.370(4)
F45 C45 1.345(3)
C45 C46 1.378(4)
F46 C46 1.354(3)

loop_
_geom_torsion_atom_site_label_1
_geom_torsion_atom_site_label_2
_geom_torsion_atom_site_label_3
_geom_torsion_atom_site_label_4
_geom_torsion
C3 P1 C1 C2 46.1(2)
C11 P1 C1 C2 177.97(16)
P1 C1 C2 B1 -61.6(2)
C1 P1 C3 C4 -38.3(2)
C11 P1 C3 C4 -168.54(16)
P1 C3 C4 B1 46.2(3)
C1 P1 C11 C16 -63.0(2)
C3 P1 C11 C16 66.2(2)
C1 P1 C11 C12 111.3(2)
C3 P1 C11 C12 -119.43(19)
C16 C11 C12 C13 1.8(3)
P1 C11 C12 C13 -172.48(18)
C16 C11 C12 C17 -179.5(2)
P1 C11 C12 C17 6.3(3)
C11 C12 C13 C14 -1.9(3)
C17 C12 C13 C14 179.3(2)
C12 C13 C14 C15 -0.1(4)
C12 C13 C14 C20 178.8(2)
C13 C14 C15 C16 2.4(3)
C20 C14 C15 C16 -176.6(2)
C14 C15 C16 C11 -2.4(3)
C14 C15 C16 C23 178.9(2)
C12 C11 C16 C15 0.3(3)
P1 C11 C16 C15 174.60(17)
C12 C11 C16 C23 178.9(2)
P1 C11 C16 C23 -6.8(3)
C13 C12 C17 C19 -34.3(3)
C11 C12 C17 C19 147.0(2)
C13 C12 C17 C18 89.5(3)
C11 C12 C17 C18 -89.3(3)
C13 C14 C20 C22 -104.7(3)
C15 C14 C20 C22 74.2(3)
C13 C14 C20 C21 19.9(3)
C15 C14 C20 C21 -161.2(2)
C15 C16 C23 C25 -58.4(3)
C11 C16 C23 C25 123.0(2)
C15 C16 C23 C24 65.9(3)
C11 C16 C23 C24 -112.7(3)
C1 C2 B1 C4 65.5(2)
C1 C2 B1 C31 -174.76(19)
C1 C2 B1 C41 -59.6(2)
C3 C4 B1 C2 -57.4(3)
C3 C4 B1 C31 -179.6(2)
C3 C4 B1 C41 63.4(3)
C2 B1 C31 C32 4.5(3)
C4 B1 C31 C32 123.5(2)
C41 B1 C31 C32 -112.8(2)
C2 B1 C31 C36 -177.5(2)
C4 B1 C31 C36 -58.5(3)
C41 B1 C31 C36 65.2(3)
C36 C31 C32 F32 -178.55(19)
B1 C31 C32 F32 -0.5(4)
C36 C31 C32 C33 0.7(3)
B1 C31 C32 C33 178.8(2)
F32 C32 C33 F33 -0.8(3)
C31 C32 C33 F33 179.9(2)
F32 C32 C33 C34 179.6(2)
C31 C32 C33 C34 0.2(4)
F33 C33 C34 F34 0.3(4)
C32 C33 C34 F34 180.0(2)
F33 C33 C34 C35 179.7(2)
C32 C33 C34 C35 -0.7(4)
F34 C34 C35 F35 -1.1(3)
C33 C34 C35 F35 179.5(2)
F34 C34 C35 C36 179.4(2)
C33 C34 C35 C36 0.1(4)
F35 C35 C36 F36 3.5(3)
C34 C35 C36 F36 -177.1(2)
F35 C35 C36 C31 -178.4(2)
C34 C35 C36 C31 1.0(4)
C32 C31 C36 F36 176.64(19)
B1 C31 C36 F36 -1.6(3)
C32 C31 C36 C35 -1.3(3)
B1 C31 C36 C35 -179.6(2)
C2 B1 C41 C46 127.4(2)
C4 B1 C41 C46 7.1(3)
C31 B1 C41 C46 -112.3(2)
C2 B1 C41 C42 -53.1(3)
C4 B1 C41 C42 -173.5(2)
C31 B1 C41 C42 67.2(3)
C46 C41 C42 F42 175.20(19)
B1 C41 C42 F42 -4.4(3)
C46 C41 C42 C43 -3.2(3)
B1 C41 C42 C43 177.2(2)
F42 C42 C43 F43 1.4(3)
C41 C42 C43 F43 179.9(2)
F42 C42 C43 C44 -178.2(2)
C41 C42 C43 C44 0.3(4)
F43 C43 C44 F44 2.0(3)
C42 C43 C44 F44 -178.4(2)
F43 C43 C44 C45 -177.2(2)
C42 C43 C44 C45 2.4(4)
F44 C44 C45 F45 -2.3(4)
C43 C44 C45 F45 176.9(2)
F44 C44 C45 C46 178.9(2)
C43 C44 C45 C46 -2.0(4)
F45 C45 C46 F46 -0.4(3)
C44 C45 C46 F46 178.5(2)
F45 C45 C46 C41 179.9(2)
C44 C45 C46 C41 -1.3(4)
C42 C41 C46 F46 -176.04(19)
B1 C41 C46 F46 3.5(3)
C42 C41 C46 C45 3.7(3)
B1 C41 C46 C45 -176.8(2)
